data_2233809
loop_
_publ_author_name
'El-Azab, Adel S.'
'Abdel-Aziz, Alaa A.-M.'
'Ng, Seik Weng'
'Tiekink, Edward R. T.'

_publ_section_title
;
 2-Methyl-3-(2-methylphenyl)-4-oxo-3,4-dihydroquinazolin-8-yl
 thiophene-2-carboxylate
;
_journal_coeditor_code GG2075
_journal_issue 3
_journal_name_full 'Acta Crystallographica Section E'
_journal_page_first o756
_journal_page_last o757
_journal_paper_doi 10.1107/S1600536812006459
_journal_volume 68
_journal_year 2012
_chemical_formula_iupac 'C21 H16 N2 O3 S'
_chemical_formula_moiety 'C21 H16 N2 O3 S'
_chemical_formula_sum 'C21 H16 N2 O3 S'
_chemical_formula_weight 376.42
_chemical_name_systematic
;
2-Methyl-3-(2-methylphenyl)-4-oxo-3,4-dihydroquinazolin-8-yl
thiophene-2-carboxylate
;
_space_group_IT_number 14
_symmetry_cell_setting monoclinic
_symmetry_space_group_name_Hall '-P 2ybc'
_symmetry_space_group_name_H-M 'P 1 21/c 1'
_atom_sites_solution_hydrogens geom
_atom_sites_solution_primary direct
_atom_sites_solution_secondary difmap
_audit_creation_method SHELXL-97
_cell_angle_alpha 90.00
_cell_angle_beta 93.115(2)
_cell_angle_gamma 90.00
_cell_formula_units_Z 4
_cell_length_a 5.80310(10)
_cell_length_b 13.4281(2)
_cell_length_c 22.4853(4)
_cell_measurement_reflns_used 3838
_cell_measurement_temperature 100(2)
_cell_measurement_theta_max 75.7895
_cell_measurement_theta_min 3.2885
_cell_volume 1749.57(5)
_computing_cell_refinement 'CrysAlis PRO (Agilent, 2011)'
_computing_data_collection 'CrysAlis PRO (Agilent, 2011)'
_computing_data_reduction 'CrysAlis PRO (Agilent, 2011)'
_computing_molecular_graphics 'ORTEP-3 (Farrugia, 1997) and DIAMOND (Brandenburg, 2006)'
_computing_publication_material 'publCIF (Westrip, 2010)'
_computing_structure_refinement 'SHELXL97 (Sheldrick, 2008)'
_computing_structure_solution 'SHELXS97 (Sheldrick, 2008)'
_diffrn_ambient_temperature 100(2)
_diffrn_detector_area_resol_mean 10.4041
_diffrn_measured_fraction_theta_full 0.979
_diffrn_measured_fraction_theta_max 0.979
_diffrn_measurement_device_type 'Agilent SuperNova Dual diffractometer with an Atlas detector'
_diffrn_measurement_method '\w scan'
_diffrn_radiation_monochromator Mirror
_diffrn_radiation_source 'SuperNova (Cu) X-ray Source'
_diffrn_radiation_type CuK\a
_diffrn_radiation_wavelength 1.5418
_diffrn_reflns_av_R_equivalents 0.0203
_diffrn_reflns_av_sigmaI/netI 0.0261
_diffrn_reflns_limit_h_max 4
_diffrn_reflns_limit_h_min -7
_diffrn_reflns_limit_k_max 16
_diffrn_reflns_limit_k_min -16
_diffrn_reflns_limit_l_max 28
_diffrn_reflns_limit_l_min -24
_diffrn_reflns_number 7119
_diffrn_reflns_theta_full 75.98
_diffrn_reflns_theta_max 75.98
_diffrn_reflns_theta_min 3.84
_diffrn_standards_decay_% 0
_diffrn_standards_interval_count 0
_diffrn_standards_interval_time 0
_diffrn_standards_number 0
_exptl_absorpt_coefficient_mu 1.858
_exptl_absorpt_correction_T_max 1.00000
_exptl_absorpt_correction_T_min 0.91646
_exptl_absorpt_correction_type multi-scan
_exptl_absorpt_process_details '(CrysAlis PRO; Agilent, 2011)'
_exptl_crystal_colour colourless
_exptl_crystal_density_diffrn 1.429
_exptl_crystal_density_method 'not measured'
_exptl_crystal_description prism
_exptl_crystal_F_000 784
_exptl_crystal_size_max 0.25
_exptl_crystal_size_mid 0.15
_exptl_crystal_size_min 0.05
_refine_diff_density_max 0.265
_refine_diff_density_min -0.271
_refine_ls_extinction_coef 0.0022(2)
_refine_ls_extinction_expression Fc^*^=kFc[1+0.001xFc^2^\l^3^/sin(2\q)]^-1/4^
_refine_ls_extinction_method 'SHELXL97 (Sheldrick, 2008)'
_refine_ls_goodness_of_fit_ref 1.032
_refine_ls_hydrogen_treatment constr
_refine_ls_matrix_type full
_refine_ls_number_parameters 260
_refine_ls_number_reflns 3582
_refine_ls_number_restraints 34
_refine_ls_restrained_S_all 1.038
_refine_ls_R_factor_all 0.0391
_refine_ls_R_factor_gt 0.0330
_refine_ls_shift/su_max 0.001
_refine_ls_shift/su_mean 0.000
_refine_ls_structure_factor_coef Fsqd
_refine_ls_weighting_details 'w=1/[\s^2^(Fo^2^)+(0.0489P)^2^+0.431P] where P=(Fo^2^+2Fc^2^)/3'
_refine_ls_weighting_scheme calc
_refine_ls_wR_factor_gt 0.0857
_refine_ls_wR_factor_ref 0.0907
_reflns_number_gt 3119
_reflns_number_total 3582
_reflns_threshold_expression I>2\s(I)
_cod_data_source_file gg2075.cif
_cod_data_source_block I
_cod_original_sg_symbol_H-M 'P 21/c'
_cod_database_code 2233809
_cod_database_fobs_code 2233809

loop_
_symmetry_equiv_pos_as_xyz
'x, y, z'
'-x, y+1/2, -z+1/2'
'-x, -y, -z'
'x, -y-1/2, z-1/2'

loop_
_atom_site_type_symbol
_atom_site_label
_atom_site_fract_x
_atom_site_fract_y
_atom_site_fract_z
_atom_site_U_iso_or_equiv
_atom_site_adp_type
_atom_site_calc_flag
_atom_site_refinement_flags
_atom_site_occupancy
_atom_site_symmetry_multiplicity
_atom_site_disorder_assembly
_atom_site_disorder_group
S S1 0.80579(11) 0.33540(5) 0.66390(3) 0.02055(19) Uani d PDU 0.6555(17) 1 A 1
S S1' 0.4573(3) 0.40315(17) 0.57788(9) 0.021 Uiso d PD 0.3445(17) 1 A 2
C C1 0.5762(7) 0.2591(3) 0.6445(2) 0.0198(7) Uani d PDU 0.6555(17) 1 A 1
H H1 0.5558 0.1954 0.6618 0.024 Uiso calc PR 0.6555(17) 1 A 1
C C1' 0.434(2) 0.2918(7) 0.6120(4) 0.020 Uiso d PD 0.3445(17) 1 A 2
H H1' 0.3071 0.2486 0.6037 0.024 Uiso calc PR 0.3445(17) 1 A 2
C C2 0.4246(10) 0.2989(4) 0.60177(16) 0.0224(7) Uani d PDU 0.6555(17) 1 A 1
H H2 0.2873 0.2676 0.5862 0.027 Uiso calc PR 0.6555(17) 1 A 1
C C2' 0.6085(18) 0.2681(9) 0.6518(5) 0.022 Uiso d PD 0.3445(17) 1 A 2
H H2' 0.6235 0.2076 0.6735 0.027 Uiso calc PR 0.3445(17) 1 A 2
C C3 0.5057(6) 0.3945(3) 0.58431(19) 0.0279(9) Uani d PDU 0.6555(17) 1 A 1
H H3 0.4297 0.4338 0.5541 0.033 Uiso calc PR 0.6555(17) 1 A 1
C C3' 0.7640(14) 0.3487(6) 0.6557(3) 0.028 Uiso d PD 0.3445(17) 1 A 2
H H3' 0.8951 0.3509 0.6828 0.033 Uiso calc PR 0.3445(17) 1 A 2
O O1 0.77268(16) 0.56081(7) 0.55610(4) 0.0195(2) Uani d . 1 1 . .
O O2 0.98652(18) 0.54819(7) 0.64289(4) 0.0266(2) Uani d . 1 1 . .
O O3 0.71805(17) 1.00595(7) 0.57101(4) 0.0230(2) Uani d . 1 1 . .
N N1 0.55491(18) 0.71666(8) 0.60749(5) 0.0172(2) Uani d . 1 1 . .
N N2 0.51713(18) 0.89074(8) 0.62219(5) 0.0171(2) Uani d . 1 1 . .
C C4 0.7063(2) 0.42431(10) 0.61587(5) 0.0179(3) Uani d D 1 1 . .
C C5 0.8380(2) 0.51640(9) 0.60887(6) 0.0181(3) Uani d . 1 1 A .
C C6 0.8539(2) 0.65744(9) 0.54682(6) 0.0177(3) Uani d . 1 1 . .
C C7 1.0377(2) 0.67187(10) 0.51222(6) 0.0207(3) Uani d . 1 1 . .
H H7 1.1211 0.6164 0.4984 0.025 Uiso calc R 1 1 . .
C C8 1.1023(2) 0.76923(10) 0.49728(6) 0.0210(3) Uani d . 1 1 . .
H H8 1.2292 0.7798 0.4731 0.025 Uiso calc R 1 1 . .
C C9 0.9813(2) 0.84904(10) 0.51782(6) 0.0194(3) Uani d . 1 1 . .
H H9A 1.0217 0.9147 0.5067 0.023 Uiso calc R 1 1 . .
C C10 0.7984(2) 0.83409(9) 0.55517(5) 0.0170(3) Uani d . 1 1 . .
C C11 0.7318(2) 0.73712(10) 0.57045(5) 0.0165(3) Uani d . 1 1 . .
C C12 0.4559(2) 0.79166(9) 0.63163(5) 0.0171(3) Uani d . 1 1 . .
C C13 0.2624(2) 0.77224(10) 0.67128(6) 0.0211(3) Uani d . 1 1 . .
H H13A 0.2192 0.7018 0.6688 0.032 Uiso calc R 1 1 . .
H H13B 0.1293 0.8134 0.6586 0.032 Uiso calc R 1 1 . .
H H13C 0.3119 0.7888 0.7125 0.032 Uiso calc R 1 1 . .
C C14 0.6798(2) 0.91853(10) 0.58113(6) 0.0177(3) Uani d . 1 1 . .
C C15 0.4177(2) 0.96873(10) 0.65705(6) 0.0183(3) Uani d . 1 1 . .
C C16 0.2311(2) 1.02233(10) 0.63269(7) 0.0231(3) Uani d . 1 1 . .
H H16 0.1759 1.0106 0.5928 0.028 Uiso calc R 1 1 . .
C C17 0.1259(3) 1.09295(11) 0.66693(8) 0.0287(3) Uani d . 1 1 . .
H H17 -0.0032 1.1293 0.6507 0.034 Uiso calc R 1 1 . .
C C18 0.2093(3) 1.11049(11) 0.72481(7) 0.0299(3) Uani d . 1 1 . .
H H18A 0.1361 1.1584 0.7485 0.036 Uiso calc R 1 1 . .
C C19 0.3999(3) 1.05823(10) 0.74834(6) 0.0265(3) Uani d . 1 1 . .
H H19 0.4574 1.0719 0.7879 0.032 Uiso calc R 1 1 . .
C C20 0.5086(2) 0.98587(10) 0.71497(6) 0.0204(3) Uani d . 1 1 . .
C C21 0.7130(2) 0.92851(11) 0.74099(6) 0.0256(3) Uani d . 1 1 . .
H H21A 0.8403 0.9331 0.7142 0.038 Uiso calc R 1 1 . .
H H21B 0.6699 0.8585 0.7458 0.038 Uiso calc R 1 1 . .
H H21C 0.7619 0.9566 0.7799 0.038 Uiso calc R 1 1 . .

loop_
_atom_site_aniso_label
_atom_site_aniso_U_11
_atom_site_aniso_U_22
_atom_site_aniso_U_33
_atom_site_aniso_U_12
_atom_site_aniso_U_13
_atom_site_aniso_U_23
S1 0.0238(4) 0.0159(3) 0.0216(3) -0.0018(2) -0.0013(2) 0.0059(2)
C1 0.0208(18) 0.0143(13) 0.0245(18) -0.0067(11) 0.0046(12) 0.0032(12)
C2 0.0250(11) 0.0231(13) 0.019(2) -0.0022(10) -0.0033(14) -0.0002(12)
C3 0.0283(19) 0.0165(13) 0.0391(19) 0.0004(13) 0.0032(14) 0.0046(11)
O1 0.0305(5) 0.0113(4) 0.0165(4) -0.0025(4) 0.0001(4) 0.0004(3)
O2 0.0319(5) 0.0215(5) 0.0255(5) -0.0071(4) -0.0059(4) 0.0044(4)
O3 0.0272(5) 0.0133(4) 0.0290(5) -0.0008(4) 0.0054(4) 0.0034(4)
N1 0.0209(5) 0.0134(5) 0.0172(5) -0.0023(4) 0.0000(4) 0.0010(4)
N2 0.0204(5) 0.0127(5) 0.0182(5) -0.0018(4) 0.0006(4) 0.0001(4)
C4 0.0216(6) 0.0153(6) 0.0169(6) 0.0004(5) 0.0028(5) -0.0005(5)
C5 0.0222(6) 0.0144(6) 0.0179(6) 0.0019(5) 0.0030(5) 0.0000(5)
C6 0.0255(6) 0.0124(6) 0.0150(6) -0.0022(5) -0.0020(5) 0.0004(5)
C7 0.0284(7) 0.0161(6) 0.0177(6) 0.0026(5) 0.0017(5) -0.0021(5)
C8 0.0256(6) 0.0212(7) 0.0163(6) -0.0016(5) 0.0036(5) 0.0004(5)
C9 0.0261(6) 0.0150(6) 0.0170(6) -0.0023(5) 0.0008(5) 0.0023(5)
C10 0.0220(6) 0.0139(6) 0.0150(6) -0.0016(5) -0.0005(5) 0.0013(5)
C11 0.0199(6) 0.0152(6) 0.0141(5) -0.0020(5) -0.0019(5) 0.0013(5)
C12 0.0201(6) 0.0138(6) 0.0169(6) -0.0027(5) -0.0019(5) 0.0014(5)
C13 0.0222(6) 0.0172(6) 0.0243(6) -0.0028(5) 0.0035(5) 0.0006(5)
C14 0.0196(6) 0.0151(6) 0.0183(6) -0.0012(5) -0.0006(5) 0.0018(5)
C15 0.0198(6) 0.0130(6) 0.0226(6) -0.0026(5) 0.0049(5) -0.0002(5)
C16 0.0221(6) 0.0163(6) 0.0308(7) -0.0020(5) 0.0013(5) 0.0021(5)
C17 0.0225(7) 0.0181(7) 0.0463(9) 0.0009(5) 0.0077(6) 0.0029(6)
C18 0.0344(8) 0.0154(6) 0.0418(9) -0.0030(6) 0.0196(7) -0.0025(6)
C19 0.0371(8) 0.0191(7) 0.0241(7) -0.0090(6) 0.0100(6) -0.0023(5)
C20 0.0250(6) 0.0154(6) 0.0212(6) -0.0052(5) 0.0040(5) 0.0013(5)
C21 0.0298(7) 0.0237(7) 0.0228(7) -0.0044(6) -0.0031(5) 0.0010(6)

loop_
_atom_type_symbol
_atom_type_description
_atom_type_scat_dispersion_real
_atom_type_scat_dispersion_imag
_atom_type_scat_source
C C 0.0181 0.0091 'International Tables Vol C Tables 4.2.6.8 and 6.1.1.4'
H H 0.0000 0.0000 'International Tables Vol C Tables 4.2.6.8 and 6.1.1.4'
N N 0.0311 0.0180 'International Tables Vol C Tables 4.2.6.8 and 6.1.1.4'
O O 0.0492 0.0322 'International Tables Vol C Tables 4.2.6.8 and 6.1.1.4'
S S 0.3331 0.5567 'International Tables Vol C Tables 4.2.6.8 and 6.1.1.4'

loop_
_geom_angle_atom_site_label_1
_geom_angle_atom_site_label_2
_geom_angle_atom_site_label_3
_geom_angle
C4 S1 C1 91.48(16)
C4 S1' C1' 90.3(4)
C2 C1 S1 113.8(4)
C2 C1 H1 123.1
S1 C1 H1 123.1
C2' C1' S1' 115.7(9)
C2' C1' H1' 122.1
S1' C1' H1' 122.1
C1 C2 C3 109.4(4)
C1 C2 H2 125.3
C3 C2 H2 125.3
C1' C2' C3' 108.3(10)
C1' C2' H2' 125.8
C3' C2' H2' 125.8
C4 C3 C2 113.5(3)
C4 C3 H3 123.3
C2 C3 H3 123.3
C4 C3' C2' 113.1(7)
C4 C3' H3' 123.5
C2' C3' H3' 123.5
C5 O1 C6 117.08(10)
C12 N1 C11 117.32(11)
C12 N2 C14 122.55(11)
C12 N2 C15 119.68(10)
C14 N2 C15 117.73(10)
C3' C4 C3 106.6(4)
C3' C4 C5 125.4(4)
C3 C4 C5 128.00(19)
C3' C4 S1' 112.4(4)
C5 C4 S1' 122.17(12)
C3 C4 S1 111.74(18)
C5 C4 S1 120.14(10)
S1' C4 S1 117.70(11)
O2 C5 O1 123.75(12)
O2 C5 C4 126.32(12)
O1 C5 C4 109.90(11)
C7 C6 O1 119.68(12)
C7 C6 C11 122.19(12)
O1 C6 C11 117.98(11)
C6 C7 C8 119.61(12)
C6 C7 H7 120.2
C8 C7 H7 120.2
C9 C8 C7 119.79(12)
C9 C8 H8 120.1
C7 C8 H8 120.1
C8 C9 C10 120.42(12)
C8 C9 H9A 119.8
C10 C9 H9A 119.8
C9 C10 C11 120.37(12)
C9 C10 C14 121.00(11)
C11 C10 C14 118.58(11)
N1 C11 C6 118.86(11)
N1 C11 C10 123.61(12)
C6 C11 C10 117.53(11)
N1 C12 N2 123.75(11)
N1 C12 C13 118.68(11)
N2 C12 C13 117.56(11)
C12 C13 H13A 109.5
C12 C13 H13B 109.5
H13A C13 H13B 109.5
C12 C13 H13C 109.5
H13A C13 H13C 109.5
H13B C13 H13C 109.5
O3 C14 N2 120.93(12)
O3 C14 C10 125.26(12)
N2 C14 C10 113.77(11)
C16 C15 C20 121.97(13)
C16 C15 N2 119.17(12)
C20 C15 N2 118.84(12)
C17 C16 C15 119.61(14)
C17 C16 H16 120.2
C15 C16 H16 120.2
C16 C17 C18 119.83(14)
C16 C17 H17 120.1
C18 C17 H17 120.1
C17 C18 C19 120.16(14)
C17 C18 H18A 119.9
C19 C18 H18A 119.9
C18 C19 C20 121.29(14)
C18 C19 H19 119.4
C20 C19 H19 119.4
C19 C20 C15 117.11(13)
C19 C20 C21 121.05(13)
C15 C20 C21 121.84(12)
C20 C21 H21A 109.5
C20 C21 H21B 109.5
H21A C21 H21B 109.5
C20 C21 H21C 109.5
H21A C21 H21C 109.5
H21B C21 H21C 109.5

loop_
_geom_bond_atom_site_label_1
_geom_bond_atom_site_label_2
_geom_bond_distance
S1 C4 1.6904(14)
S1 C1 1.718(3)
S1' C4 1.662(2)
S1' C1' 1.689(8)
C1 C2 1.375(4)
C1 H1 0.9500
C1' C2' 1.351(8)
C1' H1' 0.9500
C2 C3 1.430(5)
C2 H2 0.9500
C2' C3' 1.408(13)
C2' H2' 0.9500
C3 C4 1.389(4)
C3 H3 0.9500
C3' C4 1.383(5)
C3' H3' 0.9500
O1 C5 1.3633(15)
O1 C6 1.4000(15)
O2 C5 1.1995(16)
O3 C14 1.2185(16)
N1 C12 1.2934(17)
N1 C11 1.3838(16)
N2 C12 1.3963(16)
N2 C14 1.4061(17)
N2 C15 1.4468(16)
C4 C5 1.4666(18)
C6 C7 1.3677(19)
C6 C11 1.4036(18)
C7 C8 1.4059(18)
C7 H7 0.9500
C8 C9 1.3749(19)
C8 H8 0.9500
C9 C10 1.4033(18)
C9 H9A 0.9500
C10 C11 1.4061(17)
C10 C14 1.4641(18)
C12 C13 1.4940(18)
C13 H13A 0.9800
C13 H13B 0.9800
C13 H13C 0.9800
C15 C16 1.3877(19)
C15 C20 1.3975(19)
C16 C17 1.384(2)
C16 H16 0.9500
C17 C18 1.384(2)
C17 H17 0.9500
C18 C19 1.390(2)
C18 H18A 0.9500
C19 C20 1.3990(19)
C19 H19 0.9500
C20 C21 1.506(2)
C21 H21A 0.9800
C21 H21B 0.9800
C21 H21C 0.9800

loop_
_geom_hbond_atom_site_label_D
_geom_hbond_atom_site_label_H
_geom_hbond_atom_site_label_A
_geom_hbond_site_symmetry_A
_geom_hbond_distance_DH
_geom_hbond_distance_HA
_geom_hbond_distance_DA
_geom_hbond_angle_DHA
C9 H9A O3 3_776 0.95 2.60 3.3472(16) 136
C13 H13A O2 1_455 0.98 2.52 3.4512(16) 160
C21 H21C O2 2_756 0.98 2.53 3.4563(16) 158

loop_
_geom_torsion_atom_site_label_1
_geom_torsion_atom_site_label_2
_geom_torsion_atom_site_label_3
_geom_torsion_atom_site_label_4
_geom_torsion
C4 S1 C1 C2 0.5(4)
C4 S1' C1' C2' 0.0(10)
S1 C1 C2 C3 1.0(6)
S1' C1' C2' C3' 2.4(14)
C1 C2 C3 C4 -2.6(6)
C1' C2' C3' C4 -4.2(13)
C2' C3' C4 C3 0.2(9)
C2' C3' C4 C5 -178.8(6)
C2' C3' C4 S1' 4.4(9)
C2' C3' C4 S1 -150(4)
C2 C3 C4 C3' -0.2(6)
C2 C3 C4 C5 178.8(3)
C2 C3 C4 S1' -147(2)
C2 C3 C4 S1 3.0(4)
C1' S1' C4 C3' -2.5(6)
C1' S1' C4 C3 33(2)
C1' S1' C4 C5 -179.4(4)
C1' S1' C4 S1 0.4(4)
C1 S1 C4 C3' 29(4)
C1 S1 C4 C3 -2.0(3)
C1 S1 C4 C5 -178.2(2)
C1 S1 C4 S1' 2.0(2)
C6 O1 C5 O2 -12.14(18)
C6 O1 C5 C4 169.83(10)
C3' C4 C5 O2 -14.8(5)
C3 C4 C5 O2 166.4(3)
S1' C4 C5 O2 161.71(14)
S1 C4 C5 O2 -18.14(19)
C3' C4 C5 O1 163.2(4)
C3 C4 C5 O1 -15.6(3)
S1' C4 C5 O1 -20.32(17)
S1 C4 C5 O1 159.83(9)
C5 O1 C6 C7 100.68(14)
C5 O1 C6 C11 -83.61(14)
O1 C6 C7 C8 172.69(11)
C11 C6 C7 C8 -2.8(2)
C6 C7 C8 C9 0.4(2)
C7 C8 C9 C10 2.1(2)
C8 C9 C10 C11 -2.10(19)
C8 C9 C10 C14 175.17(12)
C12 N1 C11 C6 175.58(11)
C12 N1 C11 C10 -3.99(18)
C7 C6 C11 N1 -176.84(12)
O1 C6 C11 N1 7.56(17)
C7 C6 C11 C10 2.76(19)
O1 C6 C11 C10 -172.84(11)
C9 C10 C11 N1 179.30(11)
C14 C10 C11 N1 1.97(18)
C9 C10 C11 C6 -0.27(18)
C14 C10 C11 C6 -177.61(11)
C11 N1 C12 N2 0.19(18)
C11 N1 C12 C13 179.29(11)
C14 N2 C12 N1 5.78(19)
C15 N2 C12 N1 -171.94(12)
C14 N2 C12 C13 -173.32(11)
C15 N2 C12 C13 8.96(17)
C12 N2 C14 O3 175.02(12)
C15 N2 C14 O3 -7.22(18)
C12 N2 C14 C10 -7.25(17)
C15 N2 C14 C10 170.51(11)
C9 C10 C14 O3 3.8(2)
C11 C10 C14 O3 -178.87(12)
C9 C10 C14 N2 -173.80(11)
C11 C10 C14 N2 3.51(16)
C12 N2 C15 C16 -98.58(14)
C14 N2 C15 C16 83.59(15)
C12 N2 C15 C20 79.62(15)
C14 N2 C15 C20 -98.21(14)
C20 C15 C16 C17 -2.0(2)
N2 C15 C16 C17 176.13(12)
C15 C16 C17 C18 0.8(2)
C16 C17 C18 C19 0.8(2)
C17 C18 C19 C20 -1.3(2)
C18 C19 C20 C15 0.15(19)
C18 C19 C20 C21 -179.16(13)
C16 C15 C20 C19 1.50(19)
N2 C15 C20 C19 -176.65(11)
C16 C15 C20 C21 -179.20(12)
N2 C15 C20 C21 2.65(19)
